data_7115862
loop_
_publ_author_name
'Zhong-Fei Yan'
'Zheng-Jun Quan'
'Yu-Xia Da'
'Zhang Zhang'
'Xi-Cun Wang'

_publ_section_title
;
 A domino desulfurative coupling-acylation-hydration-Michael addition
 process for the synthesis of polysubstituted
 tetrahydro-4H-pyrido[1,2-a]pyrimidines
;
_journal_name_full Chem.Commun.
_journal_page_first 13555
_journal_paper_doi 10.1039/C4cc05090H
_journal_volume 50
_journal_year 2014
_chemical_formula_moiety 'C26 H26 N2 O5'
_chemical_formula_sum 'C26 H26 N2 O5'
_chemical_formula_weight 446.49
_chemical_name_systematic
;
 ? 
;
_space_group_crystal_system triclinic
_space_group_IT_number 2
_space_group_name_Hall '-P 1'
_space_group_name_H-M_alt 'P -1'
_symmetry_space_group_name_Hall '-P 1'
_symmetry_space_group_name_H-M 'P -1'
_atom_sites_solution_hydrogens geom
_atom_sites_solution_primary iterative
_atom_sites_solution_secondary difmap
_audit_creation_date 2013-06-04
_audit_creation_method
;
  Olex2 1.2
  (compiled Apr 23 2013 17:54:37, GUI svn.r4466)
;
_cell_angle_alpha 102.701(7)
_cell_angle_beta 100.959(6)
_cell_angle_gamma 97.914(5)
_cell_formula_units_Z 4
_cell_length_a 8.2925(4)
_cell_length_b 16.1905(12)
_cell_length_c 18.3113(17)
_cell_measurement_reflns_used 4361
_cell_measurement_temperature 296.54(10)
_cell_measurement_theta_max 23.1830
_cell_measurement_theta_min 3.2940
_cell_volume 2312.9(3)
_computing_cell_refinement
;
CrysAlisPro, Agilent Technologies,
Version 1.171.36.28 (release 01-02-2013 CrysAlis171 .NET)
(compiled Feb  1 2013,16:14:44)
;
_computing_data_collection
;
CrysAlisPro, Agilent Technologies,
Version 1.171.36.28 (release 01-02-2013 CrysAlis171 .NET)
(compiled Feb  1 2013,16:14:44)
;
_computing_data_reduction
;
CrysAlisPro, Agilent Technologies,
Version 1.171.36.28 (release 01-02-2013 CrysAlis171 .NET)
(compiled Feb  1 2013,16:14:44)
;
_computing_molecular_graphics
;
O. V. Dolomanov, L. J. Bourhis, R. J. Gildea, J. A. K. Howard and H. Puschmann,
OLEX2: a complete structure solution, refinement and analysis program.
J. Appl. Cryst. (2009). 42, 339-341.
;
_computing_publication_material
;
O. V. Dolomanov, L. J. Bourhis, R. J. Gildea, J. A. K. Howard and H. Puschmann,
OLEX2: a complete structure solution, refinement and analysis program.
J. Appl. Cryst. (2009). 42, 339-341.
;
_computing_structure_refinement
;
SHELXL, G.M. Sheldrick, Acta Cryst.
(2008). A64, 112-122
;
_computing_structure_solution 'SUPERFLIP, J. Appl. Cryst. (2007) 40, 786-790'
_diffrn_ambient_temperature 296.54(10)
_diffrn_detector_area_resol_mean 16.0733
_diffrn_measured_fraction_theta_full 0.9982
_diffrn_measured_fraction_theta_max 0.8811
_diffrn_measurement_details
;
  1 omega  -92.00  -59.00   1.5000    8.0000
omega____ theta____ kappa____ phi______ frames
    -      -19.2137  178.0000 -120.0000 22

  2 omega  -86.00  -56.00   1.5000    8.0000
omega____ theta____ kappa____ phi______ frames
    -      -19.2137  178.0000 -150.0000 20

  3 omega  -20.00   22.00   1.5000    8.0000
omega____ theta____ kappa____ phi______ frames
    -      -19.2137  -99.0000    0.0000 28

  4 omega   -4.00   23.00   1.5000    8.0000
omega____ theta____ kappa____ phi______ frames
    -       22.8075  -57.0000   30.0000 18

  5 omega   -8.00   68.50   1.5000    8.0000
omega____ theta____ kappa____ phi______ frames
    -       22.8075  -99.0000  120.0000 51

  6 omega  -55.00   89.00   1.5000    8.0000
omega____ theta____ kappa____ phi______ frames
    -       22.8075  -19.0000  120.0000 96

  7 omega   72.00  105.00   1.5000    8.0000
omega____ theta____ kappa____ phi______ frames
    -       22.8075  178.0000  -30.0000 22

  8 omega   25.00   58.00   1.5000    8.0000
omega____ theta____ kappa____ phi______ frames
    -       22.8075   57.0000   60.0000 22

  9 omega  -47.00   34.00   1.5000    8.0000
omega____ theta____ kappa____ phi______ frames
    -       22.8075    0.0000   30.0000 54
;
_diffrn_measurement_device_type 'SuperNova, Dual, Cu at zero, Eos'
_diffrn_measurement_method '\w scans'
_diffrn_orient_matrix_UB_11 0.0365690000
_diffrn_orient_matrix_UB_12 0.0264578000
_diffrn_orient_matrix_UB_13 -0.0209381000
_diffrn_orient_matrix_UB_21 0.0409544000
_diffrn_orient_matrix_UB_22 0.0307627000
_diffrn_orient_matrix_UB_23 0.0349209000
_diffrn_orient_matrix_UB_31 0.0696583000
_diffrn_orient_matrix_UB_32 -0.0210669000
_diffrn_orient_matrix_UB_33 0.0023040000
_diffrn_radiation_monochromator mirror
_diffrn_radiation_type 'Mo K\a'
_diffrn_radiation_wavelength 0.7107
_diffrn_reflns_av_R_equivalents 0.0384
_diffrn_reflns_av_unetI/netI 0.0634
_diffrn_reflns_limit_h_max 10
_diffrn_reflns_limit_h_min -10
_diffrn_reflns_limit_k_max 19
_diffrn_reflns_limit_k_min -19
_diffrn_reflns_limit_l_max 22
_diffrn_reflns_limit_l_min -20
_diffrn_reflns_number 19030
_diffrn_reflns_theta_full 25.50
_diffrn_reflns_theta_max 26.02
_diffrn_reflns_theta_min 2.95
_diffrn_source 'SuperNova (Mo) X-ray Source'
_exptl_absorpt_coefficient_mu 0.089
_exptl_absorpt_correction_T_max 1.00000
_exptl_absorpt_correction_T_min 0.92539
_exptl_absorpt_correction_type multi-scan
_exptl_absorpt_process_details
;
CrysAlisPro, Agilent Technologies,
Version 1.171.36.28 (release 01-02-2013 CrysAlis171 .NET)
(compiled Feb  1 2013,16:14:44)
Empirical absorption correction using spherical harmonics,
 implemented in SCALE3 ABSPACK scaling algorithm.
;
_exptl_crystal_colour 'clear light yellow'
_exptl_crystal_density_diffrn 1.282
_exptl_crystal_density_method 'not measured'
_exptl_crystal_description block
_exptl_crystal_F_000 944
_exptl_crystal_size_max 0.32
_exptl_crystal_size_mid 0.28
_exptl_crystal_size_min 0.16
_refine_diff_density_max 0.188
_refine_diff_density_min -0.207
_refine_diff_density_rms 0.040
_refine_ls_extinction_method none
_refine_ls_goodness_of_fit_ref 1.047
_refine_ls_hydrogen_treatment mixed
_refine_ls_matrix_type full
_refine_ls_number_parameters 601
_refine_ls_number_reflns 9099
_refine_ls_number_restraints 0
_refine_ls_restrained_S_all 1.047
_refine_ls_R_factor_all 0.1097
_refine_ls_R_factor_gt 0.0614
_refine_ls_shift/su_max 0.000
_refine_ls_shift/su_mean 0.000
_refine_ls_structure_factor_coef Fsqd
_refine_ls_weighting_details 'calc w=1/[\s^2^(Fo^2^)+(0.0489P)^2^+0.6951P] where P=(Fo^2^+2Fc^2^)/3'
_refine_ls_weighting_scheme calc
_refine_ls_wR_factor_gt 0.1304
_refine_ls_wR_factor_ref 0.1606
_reflns_number_gt 5373
_reflns_number_total 9099
_reflns_threshold_expression >2sigma(I)
_cod_data_source_file c4cc05090h2.cif
_cod_data_source_block yanzhfei0515
_cod_database_code 7115862
_reflns_odcompleteness_completeness 99.82
_reflns_odcompleteness_iscentric 1
_reflns_odcompleteness_theta 26.32
_olex2_refinement_description
;
1. Fixed Uiso
 At 1.2 times of:
  All C(H) groups, All C(H,H) groups, All N(H) groups
 At 1.5 times of:
  All C(H,H,H) groups
2.a Ternary CH refined with riding coordinates:
 C15(H15), C27(H27)
2.b Secondary CH2 refined with riding coordinates:
 C2(H2A,H2B), C3(H3A,H3B), C18(H18A,H18B), C32(H32A,H32B), C33(H33A,H33B),
 C43(H43A,H43B)
2.c Aromatic/amide H refined with riding coordinates:
 N1(H1), N3(H3), C8(H8), C9(H9), C10(H10), C11(H11), C12(H12), C21(H21),
 C22(H22), C24(H24), C25(H25), C37(H37), C38(H38), C39(H39), C40(H40), C41(H41),
  C47(H47), C48(H48), C50(H50), C51(H51)
2.d Idealised Me refined as rotating group:
 C16(H16A,H16B,H16C), C19(H19A,H19B,H19C), C26(H26A,H26B,H26C), C44(H44A,H44B,
 H44C), C45(H45A,H45B,H45C), C52(H52A,H52B,H52C)
;

loop_
_space_group_symop_id
_space_group_symop_operation_xyz
1 'x, y, z'
2 '-x, -y, -z'

loop_
_atom_site_label
_atom_site_type_symbol
_atom_site_fract_x
_atom_site_fract_y
_atom_site_fract_z
_atom_site_U_iso_or_equiv
_atom_site_adp_type
_atom_site_occupancy
_atom_site_symmetry_multiplicity
_atom_site_calc_flag
_atom_site_refinement_flags
O1 O 0.7029(2) 0.27276(14) -0.00194(13) 0.0688(6) Uani 1 1 d .
O2 O 0.8801(3) 0.58118(14) 0.29012(14) 0.0799(7) Uani 1 1 d .
O3 O 0.2073(2) 0.50677(14) 0.00647(13) 0.0726(6) Uani 1 1 d .
O4 O 0.2136(2) 0.36824(14) -0.04063(12) 0.0636(6) Uani 1 1 d .
O5 O 0.1443(3) 0.10266(15) 0.17536(13) 0.0729(6) Uani 1 1 d .
O6 O 0.1233(2) -0.10965(12) 0.29272(14) 0.0725(7) Uani 1 1 d .
O7 O 0.3058(2) 0.28435(12) 0.45228(12) 0.0616(6) Uani 1 1 d .
O8 O 0.7935(2) 0.00018(13) 0.49894(12) 0.0620(6) Uani 1 1 d .
O9 O 0.6618(2) -0.10065(11) 0.39168(11) 0.0534(5) Uani 1 1 d .
O10 O 0.6674(3) 0.01191(18) 0.07217(14) 0.0874(8) Uani 1 1 d .
N1 N 0.6322(3) 0.50058(15) 0.17874(14) 0.0566(7) Uani 1 1 d .
H1 H 0.6602 0.5352 0.2239 0.068 Uiso 1 1 calc R
N2 N 0.6651(2) 0.37708(14) 0.09514(13) 0.0457(6) Uani 1 1 d .
N3 N 0.4433(2) 0.15169(13) 0.42342(13) 0.0446(6) Uani 1 1 d .
H3 H 0.4624 0.2071 0.4354 0.053 Uiso 1 1 calc R
N4 N 0.2797(2) 0.02347(12) 0.34585(12) 0.0410(5) Uani 1 1 d .
C1 C 0.7654(3) 0.32986(18) 0.05557(18) 0.0507(7) Uani 1 1 d .
C2 C 0.9486(3) 0.35801(19) 0.08870(17) 0.0550(8) Uani 1 1 d .
H2A H 0.9900 0.4062 0.0696 0.066 Uiso 1 1 calc R
H2B H 1.0049 0.3112 0.0716 0.066 Uiso 1 1 calc R
C3 C 0.9905(3) 0.38446(19) 0.17495(17) 0.0570(8) Uani 1 1 d .
H3A H 1.1091 0.4078 0.1936 0.068 Uiso 1 1 calc R
H3B H 0.9652 0.3344 0.1946 0.068 Uiso 1 1 calc R
C4 C 0.8918(3) 0.45144(17) 0.20412(16) 0.0480(7) Uani 1 1 d .
C5 C 0.7316(3) 0.44277(17) 0.16052(16) 0.0469(7) Uani 1 1 d .
C6 C 0.9585(3) 0.52269(19) 0.26923(18) 0.0559(8) Uani 1 1 d .
C7 C 1.1333(3) 0.53253(18) 0.31495(17) 0.0534(7) Uani 1 1 d .
C8 C 1.2395(4) 0.6115(2) 0.3350(2) 0.0700(9) Uani 1 1 d .
H8 H 1.2039 0.6578 0.3188 0.084 Uiso 1 1 calc R
C9 C 1.4002(4) 0.6215(2) 0.3798(2) 0.0826(11) Uani 1 1 d .
H9 H 1.4726 0.6743 0.3923 0.099 Uiso 1 1 calc R
C10 C 1.4524(4) 0.5543(3) 0.4056(2) 0.0799(11) Uani 1 1 d .
H10 H 1.5603 0.5614 0.4350 0.096 Uiso 1 1 calc R
C11 C 1.3473(4) 0.4779(2) 0.3885(2) 0.0761(10) Uani 1 1 d .
H11 H 1.3816 0.4329 0.4076 0.091 Uiso 1 1 calc R
C12 C 1.1890(3) 0.4662(2) 0.34263(19) 0.0648(9) Uani 1 1 d .
H12 H 1.1185 0.4128 0.3302 0.078 Uiso 1 1 calc R
C13 C 0.4887(3) 0.50739(18) 0.12915(17) 0.0530(7) Uani 1 1 d .
C14 C 0.4160(3) 0.44086(18) 0.06903(16) 0.0471(7) Uani 1 1 d .
C15 C 0.4822(3) 0.35763(17) 0.06039(16) 0.0462(7) Uani 1 1 d .
H15 H 0.4681 0.3329 0.0052 0.055 Uiso 1 1 calc R
C16 C 0.4350(4) 0.5925(2) 0.1522(2) 0.0717(10) Uani 1 1 d .
H16A H 0.4658 0.6136 0.2071 0.108 Uiso 1 1 calc R
H16B H 0.3159 0.5851 0.1348 0.108 Uiso 1 1 calc R
H16C H 0.4890 0.6332 0.1293 0.108 Uiso 1 1 calc R
C17 C 0.2709(3) 0.4446(2) 0.01046(17) 0.0523(7) Uani 1 1 d .
C18 C 0.0654(4) 0.3614(2) -0.1001(2) 0.0803(11) Uani 1 1 d .
H18A H -0.0208 0.3844 -0.0773 0.096 Uiso 1 1 calc R
H18B H 0.0920 0.3940 -0.1362 0.096 Uiso 1 1 calc R
C19 C 0.0066(6) 0.2710(3) -0.1395(3) 0.139(2) Uani 1 1 d .
H19A H -0.0898 0.2652 -0.1800 0.208 Uiso 1 1 calc R
H19B H -0.0226 0.2396 -0.1037 0.208 Uiso 1 1 calc R
H19C H 0.0935 0.2486 -0.1609 0.208 Uiso 1 1 calc R
C20 C 0.3909(3) 0.29018(17) 0.09140(16) 0.0445(7) Uani 1 1 d .
C21 C 0.3732(3) 0.30571(19) 0.16708(17) 0.0516(7) Uani 1 1 d .
H21 H 0.4177 0.3597 0.2004 0.062 Uiso 1 1 calc R
C22 C 0.2908(3) 0.2424(2) 0.19336(18) 0.0564(8) Uani 1 1 d .
H22 H 0.2801 0.2540 0.2441 0.068 Uiso 1 1 calc R
C23 C 0.2237(3) 0.1614(2) 0.14447(18) 0.0538(7) Uani 1 1 d .
C24 C 0.2392(4) 0.1452(2) 0.06947(19) 0.0623(8) Uani 1 1 d .
H24 H 0.1938 0.0913 0.0360 0.075 Uiso 1 1 calc R
C25 C 0.3227(3) 0.20959(19) 0.04400(18) 0.0569(8) Uani 1 1 d .
H25 H 0.3330 0.1979 -0.0068 0.068 Uiso 1 1 calc R
C26 C 0.1035(4) 0.0148(2) 0.1326(2) 0.0817(11) Uani 1 1 d .
H26A H 0.0270 0.0095 0.0846 0.123 Uiso 1 1 calc R
H26B H 0.0525 -0.0198 0.1615 0.123 Uiso 1 1 calc R
H26C H 0.2035 -0.0046 0.1228 0.123 Uiso 1 1 calc R
C27 C 0.4336(3) -0.01207(16) 0.33970(15) 0.0417(6) Uani 1 1 d .
H27 H 0.4067 -0.0739 0.3364 0.050 Uiso 1 1 calc R
C28 C 0.5662(3) 0.02858(16) 0.41262(15) 0.0400(6) Uani 1 1 d .
C29 C 0.5712(3) 0.11087(16) 0.44925(15) 0.0419(6) Uani 1 1 d .
C30 C 0.2900(3) 0.10979(16) 0.38050(15) 0.0396(6) Uani 1 1 d .
C31 C 0.1527(3) 0.14977(16) 0.37306(15) 0.0421(6) Uani 1 1 d .
C32 C -0.0121(3) 0.09352(17) 0.32827(17) 0.0491(7) Uani 1 1 d .
H32A H -0.1027 0.1175 0.3462 0.059 Uiso 1 1 calc R
H32B H -0.0256 0.0924 0.2743 0.059 Uiso 1 1 calc R
C33 C -0.0206(3) 0.00295(16) 0.33766(17) 0.0496(7) Uani 1 1 d .
H33A H -0.0290 0.0031 0.3898 0.060 Uiso 1 1 calc R
H33B H -0.1209 -0.0334 0.3030 0.060 Uiso 1 1 calc R
C34 C 0.1273(3) -0.03452(18) 0.32179(17) 0.0488(7) Uani 1 1 d .
C35 C 0.1699(3) 0.23879(17) 0.41116(16) 0.0468(7) Uani 1 1 d .
C36 C 0.0222(3) 0.28271(17) 0.40507(18) 0.0493(7) Uani 1 1 d .
C37 C -0.0936(3) 0.27105(19) 0.3360(2) 0.0669(9) Uani 1 1 d .
H37 H -0.0843 0.2324 0.2919 0.080 Uiso 1 1 calc R
C38 C -0.2228(4) 0.3171(2) 0.3331(3) 0.0919(13) Uani 1 1 d .
H38 H -0.2992 0.3099 0.2868 0.110 Uiso 1 1 calc R
C39 C -0.2379(5) 0.3729(3) 0.3981(4) 0.1104(17) Uani 1 1 d .
H39 H -0.3262 0.4027 0.3962 0.132 Uiso 1 1 calc R
C40 C -0.1240(5) 0.3855(2) 0.4661(3) 0.0993(14) Uani 1 1 d .
H40 H -0.1343 0.4243 0.5099 0.119 Uiso 1 1 calc R
C41 C 0.0058(4) 0.34074(19) 0.4698(2) 0.0696(9) Uani 1 1 d .
H41 H 0.0829 0.3496 0.5162 0.084 Uiso 1 1 calc R
C42 C 0.6861(3) -0.02225(17) 0.44058(17) 0.0448(6) Uani 1 1 d .
C43 C 0.7737(4) -0.15785(19) 0.4115(2) 0.0650(9) Uani 1 1 d .
H43A H 0.7397 -0.1843 0.4502 0.078 Uiso 1 1 calc R
H43B H 0.8871 -0.1257 0.4321 0.078 Uiso 1 1 calc R
C44 C 0.7659(5) -0.2250(2) 0.3408(2) 0.0889(12) Uani 1 1 d .
H44A H 0.8117 -0.1989 0.3051 0.133 Uiso 1 1 calc R
H44B H 0.6516 -0.2523 0.3180 0.133 Uiso 1 1 calc R
H44C H 0.8293 -0.2672 0.3536 0.133 Uiso 1 1 calc R
C45 C 0.7019(3) 0.16725(18) 0.51631(18) 0.0586(8) Uani 1 1 d .
H45A H 0.7098 0.2262 0.5137 0.088 Uiso 1 1 calc R
H45B H 0.8079 0.1502 0.5149 0.088 Uiso 1 1 calc R
H45C H 0.6718 0.1615 0.5633 0.088 Uiso 1 1 calc R
C46 C 0.4912(3) -0.00291(16) 0.26785(15) 0.0417(6) Uani 1 1 d .
C47 C 0.5004(4) -0.0752(2) 0.21356(19) 0.0657(9) Uani 1 1 d .
H47 H 0.4660 -0.1296 0.2204 0.079 Uiso 1 1 calc R
C48 C 0.5595(5) -0.0681(2) 0.1499(2) 0.0829(11) Uani 1 1 d .
H48 H 0.5658 -0.1177 0.1144 0.100 Uiso 1 1 calc R
C49 C 0.6099(4) 0.0114(2) 0.13731(17) 0.0597(8) Uani 1 1 d .
C50 C 0.5972(3) 0.08381(19) 0.18918(17) 0.0546(7) Uani 1 1 d .
H50 H 0.6268 0.1380 0.1809 0.066 Uiso 1 1 calc R
C51 C 0.5400(3) 0.07591(18) 0.25401(17) 0.0517(7) Uani 1 1 d .
H51 H 0.5344 0.1256 0.2895 0.062 Uiso 1 1 calc R
C52 C 0.7093(5) 0.0935(3) 0.0561(2) 0.0931(12) Uani 1 1 d .
H52A H 0.7383 0.0851 0.0070 0.140 Uiso 1 1 calc R
H52B H 0.8026 0.1282 0.0953 0.140 Uiso 1 1 calc R
H52C H 0.6151 0.1220 0.0552 0.140 Uiso 1 1 calc R

loop_
_atom_site_aniso_label
_atom_site_aniso_U_11
_atom_site_aniso_U_22
_atom_site_aniso_U_33
_atom_site_aniso_U_23
_atom_site_aniso_U_13
_atom_site_aniso_U_12
O1 0.0543(11) 0.0749(15) 0.0642(16) -0.0106(12) 0.0118(11) 0.0164(10)
O2 0.0702(13) 0.0700(15) 0.0797(18) -0.0117(12) -0.0079(12) 0.0316(12)
O3 0.0564(12) 0.0762(15) 0.0836(18) 0.0248(12) -0.0025(11) 0.0251(11)
O4 0.0505(11) 0.0759(15) 0.0560(14) 0.0117(11) -0.0042(10) 0.0146(10)
O5 0.0763(14) 0.0750(16) 0.0677(16) 0.0181(13) 0.0254(12) 0.0020(12)
O6 0.0493(11) 0.0455(12) 0.1024(19) -0.0113(11) 0.0111(11) -0.0015(9)
O7 0.0495(11) 0.0464(11) 0.0757(16) 0.0038(10) -0.0034(10) 0.0085(9)
O8 0.0544(11) 0.0730(14) 0.0533(14) 0.0097(11) -0.0019(10) 0.0242(10)
O9 0.0474(10) 0.0504(11) 0.0628(14) 0.0130(10) 0.0086(9) 0.0184(9)
O10 0.1119(19) 0.109(2) 0.0602(17) 0.0257(15) 0.0422(14) 0.0449(16)
N1 0.0472(12) 0.0649(15) 0.0508(16) -0.0011(12) 0.0017(11) 0.0262(11)
N2 0.0329(10) 0.0567(14) 0.0458(14) 0.0066(11) 0.0080(10) 0.0145(10)
N3 0.0321(10) 0.0369(12) 0.0582(16) 0.0063(10) 0.0027(10) 0.0047(9)
N4 0.0279(9) 0.0407(12) 0.0507(14) 0.0057(10) 0.0081(9) 0.0046(8)
C1 0.0444(14) 0.0557(18) 0.054(2) 0.0111(15) 0.0141(14) 0.0162(13)
C2 0.0416(14) 0.0639(19) 0.062(2) 0.0113(15) 0.0155(14) 0.0198(13)
C3 0.0428(14) 0.0664(19) 0.059(2) 0.0093(15) 0.0064(14) 0.0209(13)
C4 0.0394(13) 0.0540(17) 0.0502(18) 0.0123(14) 0.0044(13) 0.0171(12)
C5 0.0405(13) 0.0519(16) 0.0486(18) 0.0093(13) 0.0093(13) 0.0163(12)
C6 0.0480(15) 0.0583(18) 0.057(2) 0.0097(15) 0.0022(14) 0.0163(14)
C7 0.0444(14) 0.0515(17) 0.056(2) 0.0058(14) 0.0032(13) 0.0044(13)
C8 0.069(2) 0.060(2) 0.070(2) 0.0092(17) 0.0023(17) 0.0039(16)
C9 0.063(2) 0.076(3) 0.083(3) -0.003(2) 0.0021(19) -0.0182(18)
C10 0.0516(18) 0.090(3) 0.077(3) 0.001(2) -0.0100(17) 0.0091(19)
C11 0.0587(18) 0.078(2) 0.079(3) 0.0119(19) -0.0083(18) 0.0157(17)
C12 0.0518(17) 0.063(2) 0.071(2) 0.0163(17) -0.0029(16) 0.0067(15)
C13 0.0423(14) 0.0626(19) 0.056(2) 0.0120(15) 0.0117(14) 0.0221(13)
C14 0.0367(13) 0.0580(17) 0.0486(18) 0.0144(14) 0.0095(12) 0.0144(12)
C15 0.0368(13) 0.0584(17) 0.0419(17) 0.0076(13) 0.0072(12) 0.0146(12)
C16 0.0618(18) 0.074(2) 0.075(2) 0.0049(18) 0.0064(17) 0.0346(16)
C17 0.0393(14) 0.067(2) 0.054(2) 0.0192(16) 0.0122(13) 0.0132(14)
C18 0.0602(19) 0.106(3) 0.061(2) 0.016(2) -0.0122(17) 0.0129(19)
C19 0.129(4) 0.131(4) 0.098(4) -0.026(3) -0.044(3) 0.019(3)
C20 0.0339(12) 0.0527(16) 0.0455(18) 0.0090(13) 0.0061(12) 0.0132(11)
C21 0.0460(14) 0.0563(18) 0.0474(19) 0.0031(14) 0.0076(13) 0.0128(13)
C22 0.0546(16) 0.068(2) 0.0473(19) 0.0095(16) 0.0151(14) 0.0170(15)
C23 0.0431(14) 0.067(2) 0.054(2) 0.0170(16) 0.0140(14) 0.0121(14)
C24 0.0625(17) 0.062(2) 0.053(2) 0.0038(16) 0.0110(16) 0.0025(15)
C25 0.0563(16) 0.065(2) 0.0434(18) 0.0033(15) 0.0135(14) 0.0051(14)
C26 0.081(2) 0.072(2) 0.085(3) 0.022(2) 0.011(2) -0.0018(18)
C27 0.0326(12) 0.0404(14) 0.0501(18) 0.0063(12) 0.0079(12) 0.0101(10)
C28 0.0313(12) 0.0477(15) 0.0415(16) 0.0102(12) 0.0100(11) 0.0087(11)
C29 0.0295(11) 0.0480(15) 0.0464(17) 0.0098(12) 0.0067(11) 0.0066(11)
C30 0.0317(12) 0.0423(15) 0.0420(16) 0.0082(12) 0.0067(11) 0.0042(10)
C31 0.0326(12) 0.0445(15) 0.0454(17) 0.0062(12) 0.0045(11) 0.0087(11)
C32 0.0341(12) 0.0576(17) 0.0521(19) 0.0097(14) 0.0066(12) 0.0083(12)
C33 0.0306(12) 0.0499(16) 0.062(2) 0.0083(14) 0.0060(12) 0.0026(11)
C34 0.0383(13) 0.0481(17) 0.0515(19) 0.0045(14) 0.0054(12) -0.0004(12)
C35 0.0397(13) 0.0484(16) 0.0501(18) 0.0120(13) 0.0054(13) 0.0088(12)
C36 0.0414(14) 0.0462(16) 0.063(2) 0.0155(14) 0.0140(14) 0.0139(12)
C37 0.0479(16) 0.061(2) 0.090(3) 0.0241(18) 0.0005(17) 0.0139(14)
C38 0.0530(19) 0.082(3) 0.141(4) 0.042(3) -0.001(2) 0.0235(19)
C39 0.068(2) 0.089(3) 0.190(6) 0.042(3) 0.039(3) 0.043(2)
C40 0.097(3) 0.077(3) 0.139(4) 0.015(3) 0.062(3) 0.037(2)
C41 0.072(2) 0.0567(19) 0.086(3) 0.0143(18) 0.0300(19) 0.0211(16)
C42 0.0378(13) 0.0522(17) 0.0465(18) 0.0123(13) 0.0138(13) 0.0107(12)
C43 0.0664(18) 0.0537(19) 0.087(3) 0.0281(17) 0.0230(18) 0.0285(15)
C44 0.108(3) 0.057(2) 0.115(3) 0.019(2) 0.048(3) 0.033(2)
C45 0.0422(14) 0.0549(18) 0.065(2) 0.0036(15) -0.0033(14) 0.0044(13)
C46 0.0315(12) 0.0472(16) 0.0406(16) 0.0021(12) 0.0036(11) 0.0095(11)
C47 0.092(2) 0.0541(19) 0.052(2) 0.0066(15) 0.0225(18) 0.0215(16)
C48 0.126(3) 0.073(2) 0.059(2) 0.0049(19) 0.039(2) 0.042(2)
C49 0.0596(17) 0.085(2) 0.0402(19) 0.0140(17) 0.0161(14) 0.0285(17)
C50 0.0499(15) 0.0626(19) 0.0497(19) 0.0103(15) 0.0130(14) 0.0087(13)
C51 0.0507(15) 0.0498(17) 0.0503(19) 0.0009(14) 0.0170(14) 0.0068(13)
C52 0.102(3) 0.129(4) 0.071(3) 0.042(3) 0.043(2) 0.038(3)

loop_
_atom_type_symbol
_atom_type_description
_atom_type_scat_dispersion_real
_atom_type_scat_dispersion_imag
_atom_type_scat_source
C C 0.0033 0.0016 'International Tables Vol C Tables 4.2.6.8 and 6.1.1.4'
H H 0.0000 0.0000 'International Tables Vol C Tables 4.2.6.8 and 6.1.1.4'
N N 0.0061 0.0033 'International Tables Vol C Tables 4.2.6.8 and 6.1.1.4'
O O 0.0106 0.0060 'International Tables Vol C Tables 4.2.6.8 and 6.1.1.4'

loop_
_geom_angle_atom_site_label_1
_geom_angle_atom_site_label_2
_geom_angle_atom_site_label_3
_geom_angle
C17 O4 C18 117.2(2)
C23 O5 C26 117.9(3)
C42 O9 C43 117.1(2)
C49 O10 C52 117.2(3)
C5 N1 H1 117.9
C5 N1 C13 124.2(2)
C13 N1 H1 117.9
C1 N2 C15 117.1(2)
C5 N2 C1 122.2(2)
C5 N2 C15 120.59(19)
C29 N3 H3 117.9
C30 N3 H3 117.9
C30 N3 C29 124.2(2)
C30 N4 C27 120.48(18)
C30 N4 C34 121.78(19)
C34 N4 C27 117.5(2)
O1 C1 N2 120.5(2)
O1 C1 C2 124.8(2)
N2 C1 C2 114.7(2)
C1 C2 H2A 109.1
C1 C2 H2B 109.1
C1 C2 C3 112.6(2)
H2A C2 H2B 107.8
C3 C2 H2A 109.1
C3 C2 H2B 109.1
C2 C3 H3A 109.5
C2 C3 H3B 109.5
C2 C3 C4 110.7(2)
H3A C3 H3B 108.1
C4 C3 H3A 109.5
C4 C3 H3B 109.5
C5 C4 C3 115.7(2)
C5 C4 C6 120.6(2)
C6 C4 C3 123.6(2)
N1 C5 N2 115.9(2)
N1 C5 C4 121.6(2)
N2 C5 C4 122.4(2)
O2 C6 C4 123.4(2)
O2 C6 C7 116.4(3)
C4 C6 C7 120.2(2)
C8 C7 C6 119.7(3)
C8 C7 C12 118.3(3)
C12 C7 C6 121.9(3)
C7 C8 H8 120.1
C7 C8 C9 119.7(3)
C9 C8 H8 120.1
C8 C9 H9 119.7
C10 C9 C8 120.6(3)
C10 C9 H9 119.7
C9 C10 H10 120.0
C11 C10 C9 119.9(3)
C11 C10 H10 120.0
C10 C11 H11 119.9
C10 C11 C12 120.2(3)
C12 C11 H11 119.9
C7 C12 H12 119.4
C11 C12 C7 121.1(3)
C11 C12 H12 119.4
N1 C13 C16 113.0(2)
C14 C13 N1 118.7(2)
C14 C13 C16 128.3(3)
C13 C14 C15 119.6(2)
C13 C14 C17 122.4(3)
C17 C14 C15 117.9(2)
N2 C15 C14 109.3(2)
N2 C15 H15 107.0
N2 C15 C20 111.5(2)
C14 C15 H15 107.0
C14 C15 C20 114.7(2)
C20 C15 H15 107.0
C13 C16 H16A 109.5
C13 C16 H16B 109.5
C13 C16 H16C 109.5
H16A C16 H16B 109.5
H16A C16 H16C 109.5
H16B C16 H16C 109.5
O3 C17 O4 122.2(3)
O3 C17 C14 126.6(3)
O4 C17 C14 111.1(2)
O4 C18 H18A 110.1
O4 C18 H18B 110.1
H18A C18 H18B 108.4
C19 C18 O4 108.1(3)
C19 C18 H18A 110.1
C19 C18 H18B 110.1
C18 C19 H19A 109.5
C18 C19 H19B 109.5
C18 C19 H19C 109.5
H19A C19 H19B 109.5
H19A C19 H19C 109.5
H19B C19 H19C 109.5
C21 C20 C15 122.8(2)
C25 C20 C15 119.6(3)
C25 C20 C21 117.5(3)
C20 C21 H21 119.4
C22 C21 C20 121.1(3)
C22 C21 H21 119.4
C21 C22 H22 119.9
C21 C22 C23 120.3(3)
C23 C22 H22 119.9
O5 C23 C22 116.3(3)
O5 C23 C24 124.4(3)
C24 C23 C22 119.3(3)
C23 C24 H24 120.2
C23 C24 C25 119.7(3)
C25 C24 H24 120.2
C20 C25 C24 122.1(3)
C20 C25 H25 119.0
C24 C25 H25 119.0
O5 C26 H26A 109.5
O5 C26 H26B 109.5
O5 C26 H26C 109.5
H26A C26 H26B 109.5
H26A C26 H26C 109.5
H26B C26 H26C 109.5
N4 C27 H27 107.4
N4 C27 C28 109.03(19)
N4 C27 C46 112.3(2)
C28 C27 H27 107.4
C28 C27 C46 113.17(19)
C46 C27 H27 107.4
C29 C28 C27 118.7(2)
C29 C28 C42 122.2(2)
C42 C28 C27 119.2(2)
N3 C29 C45 113.6(2)
C28 C29 N3 118.5(2)
C28 C29 C45 127.9(2)
N3 C30 N4 115.2(2)
N3 C30 C31 122.5(2)
C31 C30 N4 122.2(2)
C30 C31 C32 116.6(2)
C30 C31 C35 119.9(2)
C35 C31 C32 123.4(2)
C31 C32 H32A 109.5
C31 C32 H32B 109.5
H32A C32 H32B 108.1
C33 C32 C31 110.9(2)
C33 C32 H32A 109.5
C33 C32 H32B 109.5
C32 C33 H33A 109.0
C32 C33 H33B 109.0
H33A C33 H33B 107.8
C34 C33 C32 113.1(2)
C34 C33 H33A 109.0
C34 C33 H33B 109.0
O6 C34 N4 120.0(2)
O6 C34 C33 124.8(2)
N4 C34 C33 115.2(2)
O7 C35 C31 123.3(2)
O7 C35 C36 116.0(2)
C31 C35 C36 120.7(2)
C37 C36 C35 122.6(3)
C41 C36 C35 118.4(3)
C41 C36 C37 118.9(3)
C36 C37 H37 120.0
C38 C37 C36 119.9(3)
C38 C37 H37 120.0
C37 C38 H38 120.0
C39 C38 C37 120.0(4)
C39 C38 H38 120.0
C38 C39 H39 119.7
C38 C39 C40 120.5(4)
C40 C39 H39 119.7
C39 C40 H40 119.9
C39 C40 C41 120.2(4)
C41 C40 H40 119.9
C36 C41 H41 119.8
C40 C41 C36 120.4(4)
C40 C41 H41 119.8
O8 C42 O9 122.4(2)
O8 C42 C28 126.6(2)
O9 C42 C28 111.0(2)
O9 C43 H43A 110.1
O9 C43 H43B 110.1
O9 C43 C44 108.0(3)
H43A C43 H43B 108.4
C44 C43 H43A 110.1
C44 C43 H43B 110.1
C43 C44 H44A 109.5
C43 C44 H44B 109.5
C43 C44 H44C 109.5
H44A C44 H44B 109.5
H44A C44 H44C 109.5
H44B C44 H44C 109.5
C29 C45 H45A 109.5
C29 C45 H45B 109.5
C29 C45 H45C 109.5
H45A C45 H45B 109.5
H45A C45 H45C 109.5
H45B C45 H45C 109.5
C47 C46 C27 120.2(3)
C51 C46 C27 122.7(2)
C51 C46 C47 117.1(3)
C46 C47 H47 119.5
C48 C47 C46 121.0(3)
C48 C47 H47 119.5
C47 C48 H48 119.4
C47 C48 C49 121.2(3)
C49 C48 H48 119.4
O10 C49 C48 116.9(3)
C50 C49 O10 124.3(3)
C50 C49 C48 118.8(3)
C49 C50 H50 120.2
C49 C50 C51 119.5(3)
C51 C50 H50 120.2
C46 C51 C50 122.4(3)
C46 C51 H51 118.8
C50 C51 H51 118.8
O10 C52 H52A 109.5
O10 C52 H52B 109.5
O10 C52 H52C 109.5
H52A C52 H52B 109.5
H52A C52 H52C 109.5
H52B C52 H52C 109.5

loop_
_geom_bond_atom_site_label_1
_geom_bond_atom_site_label_2
_geom_bond_distance
O1 C1 1.210(3)
O2 C6 1.253(3)
O3 C17 1.208(3)
O4 C17 1.338(3)
O4 C18 1.452(3)
O5 C23 1.365(3)
O5 C26 1.425(4)
O6 C34 1.209(3)
O7 C35 1.259(3)
O8 C42 1.202(3)
O9 C42 1.347(3)
O9 C43 1.451(3)
O10 C49 1.367(4)
O10 C52 1.427(4)
N1 H1 0.8600
N1 C5 1.359(3)
N1 C13 1.387(3)
N2 C1 1.401(3)
N2 C5 1.377(3)
N2 C15 1.489(3)
N3 H3 0.8600
N3 C29 1.388(3)
N3 C30 1.357(3)
N4 C27 1.484(3)
N4 C30 1.386(3)
N4 C34 1.397(3)
C1 C2 1.490(3)
C2 H2A 0.9700
C2 H2B 0.9700
C2 C3 1.500(4)
C3 H3A 0.9700
C3 H3B 0.9700
C3 C4 1.513(3)
C4 C5 1.385(3)
C4 C6 1.424(4)
C6 C7 1.498(4)
C7 C8 1.380(4)
C7 C12 1.382(4)
C8 H8 0.9300
C8 C9 1.393(4)
C9 H9 0.9300
C9 C10 1.368(5)
C10 H10 0.9300
C10 C11 1.348(4)
C11 H11 0.9300
C11 C12 1.381(4)
C12 H12 0.9300
C13 C14 1.335(4)
C13 C16 1.503(4)
C14 C15 1.512(3)
C14 C17 1.470(4)
C15 H15 0.9800
C15 C20 1.516(4)
C16 H16A 0.9600
C16 H16B 0.9600
C16 H16C 0.9600
C18 H18A 0.9700
C18 H18B 0.9700
C18 C19 1.450(5)
C19 H19A 0.9600
C19 H19B 0.9600
C19 H19C 0.9600
C20 C21 1.393(4)
C20 C25 1.374(4)
C21 H21 0.9300
C21 C22 1.378(4)
C22 H22 0.9300
C22 C23 1.387(4)
C23 C24 1.375(4)
C24 H24 0.9300
C24 C25 1.387(4)
C25 H25 0.9300
C26 H26A 0.9600
C26 H26B 0.9600
C26 H26C 0.9600
C27 H27 0.9800
C27 C28 1.511(3)
C27 C46 1.512(4)
C28 C29 1.345(3)
C28 C42 1.464(3)
C29 C45 1.498(3)
C30 C31 1.384(3)
C31 C32 1.507(3)
C31 C35 1.431(3)
C32 H32A 0.9700
C32 H32B 0.9700
C32 C33 1.507(4)
C33 H33A 0.9700
C33 H33B 0.9700
C33 C34 1.489(3)
C35 C36 1.497(3)
C36 C37 1.393(4)
C36 C41 1.384(4)
C37 H37 0.9300
C37 C38 1.386(4)
C38 H38 0.9300
C38 C39 1.366(6)
C39 H39 0.9300
C39 C40 1.368(6)
C40 H40 0.9300
C40 C41 1.376(5)
C41 H41 0.9300
C43 H43A 0.9700
C43 H43B 0.9700
C43 C44 1.480(4)
C44 H44A 0.9600
C44 H44B 0.9600
C44 H44C 0.9600
C45 H45A 0.9600
C45 H45B 0.9600
C45 H45C 0.9600
C46 C47 1.381(4)
C46 C51 1.377(4)
C47 H47 0.9300
C47 C48 1.369(5)
C48 H48 0.9300
C48 C49 1.379(5)
C49 C50 1.367(4)
C50 H50 0.9300
C50 C51 1.384(4)
C51 H51 0.9300
C52 H52A 0.9600
C52 H52B 0.9600
C52 H52C 0.9600

loop_
_geom_torsion_atom_site_label_1
_geom_torsion_atom_site_label_2
_geom_torsion_atom_site_label_3
_geom_torsion_atom_site_label_4
_geom_torsion
O1 C1 C2 C3 -144.5(3)
O2 C6 C7 C8 -44.7(4)
O2 C6 C7 C12 130.7(3)
O5 C23 C24 C25 -179.9(3)
O7 C35 C36 C37 138.1(3)
O7 C35 C36 C41 -38.3(4)
O10 C49 C50 C51 -178.8(3)
N1 C13 C14 C15 5.4(4)
N1 C13 C14 C17 -175.4(2)
N2 C1 C2 C3 37.5(4)
N2 C15 C20 C21 68.6(3)
N2 C15 C20 C25 -110.9(3)
N3 C30 C31 C32 -175.7(3)
N3 C30 C31 C35 0.3(4)
N4 C27 C28 C29 -33.8(3)
N4 C27 C28 C42 147.0(2)
N4 C27 C46 C47 -118.9(3)
N4 C27 C46 C51 62.7(3)
N4 C30 C31 C32 2.9(4)
N4 C30 C31 C35 179.0(3)
C1 N2 C5 N1 159.2(3)
C1 N2 C5 C4 -18.8(4)
C1 N2 C15 C14 -139.6(2)
C1 N2 C15 C20 92.6(3)
C1 C2 C3 C4 -53.2(3)
C2 C3 C4 C5 34.6(4)
C2 C3 C4 C6 -141.7(3)
C3 C4 C5 N1 -177.4(3)
C3 C4 C5 N2 0.6(4)
C3 C4 C6 O2 175.0(3)
C3 C4 C6 C7 -2.5(5)
C4 C6 C7 C8 133.1(3)
C4 C6 C7 C12 -51.6(4)
C5 N1 C13 C14 19.3(4)
C5 N1 C13 C16 -160.8(3)
C5 N2 C1 O1 -179.7(3)
C5 N2 C1 C2 -1.5(4)
C5 N2 C15 C14 36.2(3)
C5 N2 C15 C20 -91.6(3)
C5 C4 C6 O2 -1.0(5)
C5 C4 C6 C7 -178.6(3)
C6 C4 C5 N1 -1.0(5)
C6 C4 C5 N2 176.9(3)
C6 C7 C8 C9 177.8(3)
C6 C7 C12 C11 -176.2(3)
C7 C8 C9 C10 -1.6(5)
C8 C7 C12 C11 -0.8(5)
C8 C9 C10 C11 -0.7(6)
C9 C10 C11 C12 2.3(6)
C10 C11 C12 C7 -1.5(5)
C12 C7 C8 C9 2.3(5)
C13 N1 C5 N2 -13.6(4)
C13 N1 C5 C4 164.5(3)
C13 C14 C15 N2 -30.2(4)
C13 C14 C15 C20 95.9(3)
C13 C14 C17 O3 4.5(5)
C13 C14 C17 O4 -175.5(3)
C14 C15 C20 C21 -56.3(3)
C14 C15 C20 C25 124.2(3)
C15 N2 C1 O1 -4.0(4)
C15 N2 C1 C2 174.2(2)
C15 N2 C5 N1 -16.3(4)
C15 N2 C5 C4 165.6(3)
C15 C14 C17 O3 -176.3(3)
C15 C14 C17 O4 3.7(3)
C15 C20 C21 C22 -179.3(2)
C15 C20 C25 C24 179.4(2)
C16 C13 C14 C15 -174.5(3)
C16 C13 C14 C17 4.7(5)
C17 O4 C18 C19 -169.3(3)
C17 C14 C15 N2 150.6(2)
C17 C14 C15 C20 -83.4(3)
C18 O4 C17 O3 -2.7(4)
C18 O4 C17 C14 177.3(2)
C20 C21 C22 C23 0.1(4)
C21 C20 C25 C24 -0.1(4)
C21 C22 C23 O5 180.0(2)
C21 C22 C23 C24 -0.5(4)
C22 C23 C24 C25 0.6(4)
C23 C24 C25 C20 -0.4(4)
C25 C20 C21 C22 0.2(4)
C26 O5 C23 C22 -167.7(3)
C26 O5 C23 C24 12.9(4)
C27 N4 C30 N3 -15.6(4)
C27 N4 C30 C31 165.7(2)
C27 N4 C34 O6 -4.6(4)
C27 N4 C34 C33 173.2(2)
C27 C28 C29 N3 7.1(4)
C27 C28 C29 C45 -172.1(3)
C27 C28 C42 O8 -176.8(3)
C27 C28 C42 O9 3.1(3)
C27 C46 C47 C48 -177.0(3)
C27 C46 C51 C50 178.1(2)
C28 C27 C46 C47 117.1(3)
C28 C27 C46 C51 -61.3(3)
C29 N3 C30 N4 -16.6(4)
C29 N3 C30 C31 162.1(3)
C29 C28 C42 O8 3.9(4)
C29 C28 C42 O9 -176.2(2)
C30 N3 C29 C28 21.0(4)
C30 N3 C29 C45 -159.6(3)
C30 N4 C27 C28 38.6(3)
C30 N4 C27 C46 -87.6(3)
C30 N4 C34 O6 -179.0(3)
C30 N4 C34 C33 -1.2(4)
C30 C31 C32 C33 31.8(3)
C30 C31 C35 O7 -0.1(5)
C30 C31 C35 C36 -178.8(3)
C31 C32 C33 C34 -51.1(3)
C31 C35 C36 C37 -43.1(4)
C31 C35 C36 C41 140.5(3)
C32 C31 C35 O7 175.7(3)
C32 C31 C35 C36 -3.0(4)
C32 C33 C34 O6 -145.7(3)
C32 C33 C34 N4 36.7(4)
C34 N4 C27 C28 -135.8(2)
C34 N4 C27 C46 97.9(3)
C34 N4 C30 N3 158.7(2)
C34 N4 C30 C31 -20.0(4)
C35 C31 C32 C33 -144.1(3)
C35 C36 C37 C38 -176.5(3)
C35 C36 C41 C40 177.2(3)
C36 C37 C38 C39 -0.9(5)
C37 C36 C41 C40 0.7(5)
C37 C38 C39 C40 1.5(7)
C38 C39 C40 C41 -1.0(7)
C39 C40 C41 C36 -0.1(6)
C41 C36 C37 C38 -0.2(5)
C42 O9 C43 C44 -160.8(3)
C42 C28 C29 N3 -173.6(2)
C42 C28 C29 C45 7.1(4)
C43 O9 C42 O8 -1.0(4)
C43 O9 C42 C28 179.1(2)
C46 C27 C28 C29 92.0(3)
C46 C27 C28 C42 -87.3(3)
C46 C47 C48 C49 -0.8(5)
C47 C46 C51 C50 -0.4(4)
C47 C48 C49 O10 179.8(3)
C47 C48 C49 C50 -1.1(5)
C48 C49 C50 C51 2.2(4)
C49 C50 C51 C46 -1.5(4)
C51 C46 C47 C48 1.5(4)
C52 O10 C49 C48 176.0(3)
C52 O10 C49 C50 -3.0(4)
